data_2023102
loop_
_publ_author_name
'Upmann, Daniel'
'Bockfeld, Dirk'
'Jones, Peter G.'
'T\^arcoveanu, Eliza'

_publ_section_title
;
 Crystal structures of fourteen halochalcogenylphosphonium
 tetrahalogenidoaurates(III)
;
_journal_coeditor_code YZ2053
_journal_issue 5
_journal_name_full 'Acta Crystallographica Section E Crystallographic Communications'
_journal_paper_doi 10.1107/S2056989024002780
_journal_volume 80
_journal_year 2024
_chemical_formula_iupac '(C9 H21 Br P S) [Au Br4]'
_chemical_formula_moiety 'C9 H21 Br P S +, Au Br4 -'
_chemical_formula_sum 'C9 H21 Au Br5 P S'
_chemical_formula_weight 788.80
_chemical_name_systematic
;
(Bromosulfanyl)tris(propan-2-yl)phosphonium
tetrabromidoaurate(III)
;
_space_group_crystal_system triclinic
_space_group_IT_number 2
_space_group_name_Hall '-P 1'
_space_group_name_H-M_alt 'P -1'
_atom_sites_solution_hydrogens geom
_atom_sites_solution_primary direct
_atom_sites_solution_secondary difmap
_audit_creation_method SHELXL-2019/3
_cell_angle_alpha 76.717(4)
_cell_angle_beta 83.169(4)
_cell_angle_gamma 87.722(4)
_cell_formula_units_Z 2
_cell_length_a 7.8543(4)
_cell_length_b 8.0592(4)
_cell_length_c 15.3505(7)
_cell_measurement_reflns_used 18583
_cell_measurement_temperature 100(2)
_cell_measurement_theta_max 30.7801
_cell_measurement_theta_min 2.5917
_cell_volume 938.89(8)
_computing_cell_refinement
;
CrysAlisPro, Version 1.171.35.21 (Rigaku OD, 2015)
;
_computing_data_collection
;
CrysAlisPro, Version 1.171.35.21 (Rigaku OD, 2015)
;
_computing_data_reduction
;
CrysAlisPro, Version 1.171.35.21 (Rigaku OD, 2015)
;
_computing_molecular_graphics
;
Bruker XP, Version 5.1 (Bruker, 1998)
;
_computing_publication_material
;
SHELXL-2019/3 (Sheldrick, 2015)
;
_computing_structure_refinement
;
SHELXL-2019/3 (Sheldrick, 2015)
;
_computing_structure_solution
;
SHELXS-97 (Sheldrick, 2008)
;
_diffrn_ambient_temperature 100(2)
_diffrn_detector_area_resol_mean 16.1419
_diffrn_measured_fraction_theta_full 0.993
_diffrn_measured_fraction_theta_max 0.954
_diffrn_measurement_device_type 'Oxford Diffraction Xcalibur, Eos'
_diffrn_measurement_method '\w scans'
_diffrn_radiation_type MoK\a
_diffrn_radiation_wavelength 0.71073
_diffrn_reflns_av_R_equivalents 0.0432
_diffrn_reflns_av_unetI/netI 0.0251
_diffrn_reflns_limit_h_max 11
_diffrn_reflns_limit_h_min -11
_diffrn_reflns_limit_k_max 11
_diffrn_reflns_limit_k_min -11
_diffrn_reflns_limit_l_max 21
_diffrn_reflns_limit_l_min -22
_diffrn_reflns_number 54229
_diffrn_reflns_theta_full 30.000
_diffrn_reflns_theta_max 30.849
_diffrn_reflns_theta_min 2.597
_diffrn_source 'Enhance (Mo) X-ray Source'
_exptl_absorpt_coefficient_mu 18.651
_exptl_absorpt_correction_T_max 1.00000
_exptl_absorpt_correction_T_min 0.24714
_exptl_absorpt_correction_type multi-scan
_exptl_absorpt_process_details
;
(CrysAlisPro; Rigaku OD, 2015)
;
_exptl_crystal_colour red
_exptl_crystal_density_diffrn 2.790
_exptl_crystal_density_method 'not measured'
_exptl_crystal_description plate
_exptl_crystal_F_000 720
_exptl_crystal_size_max 0.2
_exptl_crystal_size_mid 0.08
_exptl_crystal_size_min 0.05
_refine_diff_density_max 1.418
_refine_diff_density_min -1.151
_refine_ls_extinction_coef 0.00112(7)
_refine_ls_extinction_expression '<i>F</i>~c~^*^ = <i>kF</i>~c~[1 + 0.001 <i>F</i>~c~^2^\l^3^/sin(2\q)]^-1/4^'
_refine_ls_extinction_method
;
<i>SHELXL2019/3</i> (Sheldrick, 2015)
;
_refine_ls_goodness_of_fit_ref 1.081
_refine_ls_hydrogen_treatment constr
_refine_ls_matrix_type full
_refine_ls_number_parameters 164
_refine_ls_number_reflns 5646
_refine_ls_number_restraints 0
_refine_ls_restrained_S_all 1.081
_refine_ls_R_factor_all 0.0267
_refine_ls_R_factor_gt 0.0208
_refine_ls_shift/su_max 0.001
_refine_ls_shift/su_mean 0.000
_refine_ls_structure_factor_coef Fsqd
_refine_ls_weighting_details 'w=1/[\s^2^(Fo^2^)+(0.0140P)^2^+1.1153P] where P=(Fo^2^+2Fc^2^)/3'
_refine_ls_weighting_scheme calc
_refine_ls_wR_factor_gt 0.0386
_refine_ls_wR_factor_ref 0.0400
_reflns_number_gt 5089
_reflns_number_total 5646
_reflns_threshold_expression 'I > 2\s(I)'
_cod_data_source_file yz2053.cif
_cod_data_source_block 17b
_cod_database_code 2023102
_shelx_space_group_comment
;
The symmetry employed for this shelxl refinement is uniquely defined
by the following loop, which should always be used as a source of
symmetry information in preference to the above space-group names.
They are only intended as comments.
;
_shelx_estimated_absorpt_t_min 0.118
_shelx_estimated_absorpt_t_max 0.456

loop_
_space_group_symop_operation_xyz
'x, y, z'
'-x, -y, -z'

loop_
_atom_site_type_symbol
_atom_site_label
_atom_site_fract_x
_atom_site_fract_y
_atom_site_fract_z
_atom_site_U_iso_or_equiv
_atom_site_adp_type
_atom_site_calc_flag
_atom_site_occupancy
_atom_site_disorder_assembly
_atom_site_disorder_group
P P1 0.69771(9) 0.74853(9) 0.25622(5) 0.00958(13) Uani d 1 . .
S S1 0.88558(9) 0.55851(9) 0.28013(5) 0.01523(14) Uani d 1 . .
Br Br1 0.85534(4) 0.43166(4) 0.17064(2) 0.01714(6) Uani d 1 . .
C C1 0.7070(4) 0.8436(4) 0.35348(18) 0.0129(5) Uani d 1 . .
H H1 0.831259 0.859646 0.357245 0.015 Uiso calc 1 . .
C C2 0.4956(4) 0.6524(3) 0.24812(18) 0.0119(5) Uani d 1 . .
H H2 0.512417 0.609080 0.191623 0.014 Uiso calc 1 . .
C C3 0.7561(4) 0.9104(3) 0.15342(18) 0.0113(5) Uani d 1 . .
H H3 0.681871 1.012659 0.157636 0.014 Uiso calc 1 . .
C C11 0.6231(4) 1.0202(4) 0.3420(2) 0.0189(6) Uani d 1 . .
H H11A 0.500205 1.011195 0.338359 0.028 Uiso calc 1 . .
H H11B 0.675956 1.095104 0.286560 0.028 Uiso calc 1 . .
H H11C 0.639301 1.067813 0.393673 0.028 Uiso calc 1 . .
C C12 0.6375(4) 0.7254(4) 0.44330(19) 0.0182(6) Uani d 1 . .
H H12A 0.674091 0.766691 0.493334 0.027 Uiso calc 1 . .
H H12B 0.682260 0.609468 0.445424 0.027 Uiso calc 1 . .
H H12C 0.511981 0.724814 0.448393 0.027 Uiso calc 1 . .
C C21 0.4448(4) 0.4985(4) 0.3250(2) 0.0186(6) Uani d 1 . .
H H21A 0.409512 0.537193 0.380510 0.028 Uiso calc 1 . .
H H21B 0.542985 0.419964 0.333736 0.028 Uiso calc 1 . .
H H21C 0.349316 0.439793 0.309798 0.028 Uiso calc 1 . .
C C22 0.3521(4) 0.7878(4) 0.2357(2) 0.0172(6) Uani d 1 . .
H H22A 0.250375 0.738280 0.220752 0.026 Uiso calc 1 . .
H H22B 0.390742 0.884531 0.186696 0.026 Uiso calc 1 . .
H H22C 0.323445 0.826977 0.291591 0.026 Uiso calc 1 . .
C C31 0.9412(4) 0.9658(4) 0.14881(19) 0.0165(6) Uani d 1 . .
H H31A 1.019276 0.872793 0.138121 0.025 Uiso calc 1 . .
H H31B 0.959506 0.993536 0.205860 0.025 Uiso calc 1 . .
H H31C 0.963641 1.066466 0.099479 0.025 Uiso calc 1 . .
C C32 0.7224(4) 0.8589(4) 0.06692(19) 0.0178(6) Uani d 1 . .
H H32A 0.746424 0.955373 0.015331 0.027 Uiso calc 1 . .
H H32B 0.602194 0.826255 0.071665 0.027 Uiso calc 1 . .
H H32C 0.797026 0.762154 0.058485 0.027 Uiso calc 1 . .
Au Au1 0.500000 0.500000 0.000000 0.01133(4) Uani d 1 . .
Br Br2 0.76076(4) 0.33440(4) -0.01670(2) 0.01959(7) Uani d 1 . .
Br Br3 0.39092(4) 0.28650(4) 0.13213(2) 0.01803(7) Uani d 1 . .
Au Au2 1.000000 0.000000 0.500000 0.00940(4) Uani d 1 . .
Br Br4 1.11077(4) 0.13466(4) 0.34673(2) 0.01512(6) Uani d 1 . .
Br Br5 1.10194(4) -0.27647(4) 0.47679(2) 0.01735(6) Uani d 1 . .

loop_
_atom_site_aniso_label
_atom_site_aniso_U_11
_atom_site_aniso_U_22
_atom_site_aniso_U_33
_atom_site_aniso_U_12
_atom_site_aniso_U_13
_atom_site_aniso_U_23
P1 0.0090(3) 0.0109(3) 0.0085(3) -0.0001(2) -0.0009(2) -0.0015(2)
S1 0.0135(4) 0.0151(3) 0.0168(3) 0.0036(3) -0.0037(3) -0.0026(3)
Br1 0.01764(15) 0.01416(13) 0.01919(14) 0.00246(11) 0.00120(11) -0.00502(11)
C1 0.0127(14) 0.0166(13) 0.0100(12) -0.0035(10) -0.0018(10) -0.0032(10)
C2 0.0112(14) 0.0143(13) 0.0112(12) -0.0039(10) -0.0006(10) -0.0045(10)
C3 0.0119(14) 0.0119(13) 0.0092(12) -0.0001(10) -0.0005(10) -0.0010(9)
C11 0.0240(17) 0.0168(14) 0.0178(14) 0.0004(12) -0.0031(12) -0.0075(11)
C12 0.0220(17) 0.0227(15) 0.0099(13) -0.0041(12) -0.0003(11) -0.0037(11)
C21 0.0204(16) 0.0180(15) 0.0161(14) -0.0072(12) 0.0014(12) -0.0017(11)
C22 0.0093(14) 0.0205(15) 0.0218(15) -0.0001(11) -0.0006(11) -0.0050(12)
C31 0.0151(15) 0.0183(14) 0.0139(13) -0.0032(11) 0.0002(11) 0.0006(11)
C32 0.0224(17) 0.0185(14) 0.0115(13) -0.0030(12) -0.0006(12) -0.0017(11)
Au1 0.01375(8) 0.01132(7) 0.00895(7) 0.00043(5) -0.00182(5) -0.00222(5)
Br2 0.01882(16) 0.01990(15) 0.01867(14) 0.00610(11) -0.00027(12) -0.00357(11)
Br3 0.02203(16) 0.01692(14) 0.01267(13) -0.00162(11) 0.00002(11) 0.00091(10)
Au2 0.00830(7) 0.01071(7) 0.00965(7) -0.00008(5) -0.00162(5) -0.00296(5)
Br4 0.01749(15) 0.01523(13) 0.01148(12) -0.00092(10) 0.00137(10) -0.00208(10)
Br5 0.02171(16) 0.01346(13) 0.01655(13) 0.00486(11) -0.00061(11) -0.00435(10)

loop_
_atom_type_symbol
_atom_type_description
_atom_type_scat_dispersion_real
_atom_type_scat_dispersion_imag
_atom_type_scat_source
C C 0.0033 0.0016 'International Tables Vol C Tables 4.2.6.8 and 6.1.1.4'
H H 0.0000 0.0000 'International Tables Vol C Tables 4.2.6.8 and 6.1.1.4'
P P 0.1023 0.0942 'International Tables Vol C Tables 4.2.6.8 and 6.1.1.4'
S S 0.1246 0.1234 'International Tables Vol C Tables 4.2.6.8 and 6.1.1.4'
Br Br -0.2901 2.4595 'International Tables Vol C Tables 4.2.6.8 and 6.1.1.4'
Au Au -2.0133 8.8022 'International Tables Vol C Tables 4.2.6.8 and 6.1.1.4'

loop_
_geom_angle_atom_site_label_1
_geom_angle_atom_site_label_2
_geom_angle_atom_site_label_3
_geom_angle_site_symmetry_1
_geom_angle_site_symmetry_3
_geom_angle
_geom_angle_publ_flag
C2 P1 C3 . . 109.37(13) ?
C2 P1 C1 . . 116.89(13) ?
C3 P1 C1 . . 108.56(13) ?
C2 P1 S1 . . 109.41(10) ?
C3 P1 S1 . . 112.29(10) ?
C1 P1 S1 . . 100.11(10) ?
P1 S1 Br1 . . 99.46(4) y
S1 Br1 Br2 . . 165.22(2) ?
C11 C1 C12 . . 111.3(2) ?
C11 C1 P1 . . 113.1(2) ?
C12 C1 P1 . . 112.9(2) ?
C11 C1 H1 . . 106.3 ?
C12 C1 H1 . . 106.3 ?
P1 C1 H1 . . 106.3 ?
C21 C2 C22 . . 112.2(2) ?
C21 C2 P1 . . 114.3(2) ?
C22 C2 P1 . . 110.73(19) ?
C21 C2 H2 . . 106.3 ?
C22 C2 H2 . . 106.3 ?
P1 C2 H2 . . 106.3 ?
C31 C3 C32 . . 111.6(2) ?
C31 C3 P1 . . 110.68(19) ?
C32 C3 P1 . . 114.0(2) ?
C31 C3 H3 . . 106.7 ?
C32 C3 H3 . . 106.7 ?
P1 C3 H3 . . 106.7 ?
C1 C11 H11A . . 109.5 ?
C1 C11 H11B . . 109.5 ?
H11A C11 H11B . . 109.5 ?
C1 C11 H11C . . 109.5 ?
H11A C11 H11C . . 109.5 ?
H11B C11 H11C . . 109.5 ?
C1 C12 H12A . . 109.5 ?
C1 C12 H12B . . 109.5 ?
H12A C12 H12B . . 109.5 ?
C1 C12 H12C . . 109.5 ?
H12A C12 H12C . . 109.5 ?
H12B C12 H12C . . 109.5 ?
C2 C21 H21A . . 109.5 ?
C2 C21 H21B . . 109.5 ?
H21A C21 H21B . . 109.5 ?
C2 C21 H21C . . 109.5 ?
H21A C21 H21C . . 109.5 ?
H21B C21 H21C . . 109.5 ?
C2 C22 H22A . . 109.5 ?
C2 C22 H22B . . 109.5 ?
H22A C22 H22B . . 109.5 ?
C2 C22 H22C . . 109.5 ?
H22A C22 H22C . . 109.5 ?
H22B C22 H22C . . 109.5 ?
C3 C31 H31A . . 109.5 ?
C3 C31 H31B . . 109.5 ?
H31A C31 H31B . . 109.5 ?
C3 C31 H31C . . 109.5 ?
H31A C31 H31C . . 109.5 ?
H31B C31 H31C . . 109.5 ?
C3 C32 H32A . . 109.5 ?
C3 C32 H32B . . 109.5 ?
H32A C32 H32B . . 109.5 ?
C3 C32 H32C . . 109.5 ?
H32A C32 H32C . . 109.5 ?
H32B C32 H32C . . 109.5 ?
Br2 Au1 Br2 . 2_665 180.0 ?
Br2 Au1 Br3 . 2_665 89.288(11) ?
Br2 Au1 Br3 2_665 2_665 90.711(11) ?
Br2 Au1 Br3 . . 90.712(11) ?
Br2 Au1 Br3 2_665 . 89.289(11) ?
Br3 Au1 Br3 2_665 . 180.0 ?
Au1 Br2 Br1 . . 86.521(11) ?
Br4 Au2 Br4 2_756 . 180.0 ?
Br4 Au2 Br5 2_756 . 89.307(10) ?
Br4 Au2 Br5 . . 90.692(10) ?
Br4 Au2 Br5 2_756 2_756 90.693(10) ?
Br4 Au2 Br5 . 2_756 89.308(10) ?
Br5 Au2 Br5 . 2_756 180.0 ?

loop_
_geom_bond_atom_site_label_1
_geom_bond_atom_site_label_2
_geom_bond_site_symmetry_2
_geom_bond_distance
_geom_bond_publ_flag
P1 C2 . 1.823(3) ?
P1 C3 . 1.825(3) ?
P1 C1 . 1.837(3) ?
P1 S1 . 2.0852(10) y
S1 Br1 . 2.1977(8) y
Br1 Br2 . 3.3206(5) ?
C1 C11 . 1.527(4) ?
C1 C12 . 1.538(4) ?
C1 H1 . 1.0000 ?
C2 C21 . 1.531(4) ?
C2 C22 . 1.535(4) ?
C2 H2 . 1.0000 ?
C3 C31 . 1.526(4) ?
C3 C32 . 1.533(4) ?
C3 H3 . 1.0000 ?
C11 H11A . 0.9800 ?
C11 H11B . 0.9800 ?
C11 H11C . 0.9800 ?
C12 H12A . 0.9800 ?
C12 H12B . 0.9800 ?
C12 H12C . 0.9800 ?
C21 H21A . 0.9800 ?
C21 H21B . 0.9800 ?
C21 H21C . 0.9800 ?
C22 H22A . 0.9800 ?
C22 H22B . 0.9800 ?
C22 H22C . 0.9800 ?
C31 H31A . 0.9800 ?
C31 H31B . 0.9800 ?
C31 H31C . 0.9800 ?
C32 H32A . 0.9800 ?
C32 H32B . 0.9800 ?
C32 H32C . 0.9800 ?
Au1 Br2 . 2.4201(3) y
Au1 Br2 2_665 2.4201(3) ?
Au1 Br3 2_665 2.4307(3) ?
Au1 Br3 . 2.4308(3) y
Au2 Br4 2_756 2.4259(3) ?
Au2 Br4 . 2.4259(3) y
Au2 Br5 . 2.4265(3) y
Au2 Br5 2_756 2.4265(3) ?

loop_
_geom_hbond_atom_site_label_D
_geom_hbond_atom_site_label_H
_geom_hbond_atom_site_label_A
_geom_hbond_site_symmetry_A
_geom_hbond_distance_DH
_geom_hbond_distance_HA
_geom_hbond_distance_DA
_geom_hbond_angle_DHA
_geom_hbond_publ_flag
C21 H21B Br1 . 0.98 3.28 3.864(3) 120.1 yes
C3 H3 Br2 1_565 1.00 3.29 3.792(3) 113.0 yes
C31 H31C Br2 1_565 0.98 3.00 3.787(3) 137.9 yes
C32 H32A Br2 1_565 0.98 2.98 3.763(3) 137.2 yes
C1 H1 Br4 1_565 1.00 3.15 3.997(3) 143.8 yes
C21 H21C Br4 1_455 0.98 3.06 3.943(3) 150.8 yes
C31 H31B Br4 1_565 0.98 3.04 3.983(3) 162.4 yes
C1 H1 Br5 1_565 1.00 2.98 3.802(3) 139.7 yes
C22 H22C Br5 1_465 0.98 3.11 3.911(3) 140.3 yes

loop_
_geom_torsion_atom_site_label_1
_geom_torsion_atom_site_label_2
_geom_torsion_atom_site_label_3
_geom_torsion_atom_site_label_4
_geom_torsion_site_symmetry_1
_geom_torsion_site_symmetry_2
_geom_torsion_site_symmetry_3
_geom_torsion_site_symmetry_4
_geom_torsion
_geom_torsion_publ_flag
C2 P1 S1 Br1 . . . . 51.56(10) ?
C3 P1 S1 Br1 . . . . -70.07(10) ?
C1 P1 S1 Br1 . . . . 174.93(9) y
P1 S1 Br1 Br2 . . . . 19.42(11) ?
C2 P1 C1 C11 . . . . -79.3(2) ?
C3 P1 C1 C11 . . . . 44.9(2) ?
S1 P1 C1 C11 . . . . 162.73(19) ?
C2 P1 C1 C12 . . . . 48.3(3) ?
C3 P1 C1 C12 . . . . 172.5(2) ?
S1 P1 C1 C12 . . . . -69.7(2) ?
C3 P1 C2 C21 . . . . 172.4(2) ?
C1 P1 C2 C21 . . . . -63.8(2) ?
S1 P1 C2 C21 . . . . 49.0(2) ?
C3 P1 C2 C22 . . . . -59.7(2) ?
C1 P1 C2 C22 . . . . 64.1(2) ?
S1 P1 C2 C22 . . . . 176.91(17) ?
C2 P1 C3 C31 . . . . -167.66(19) ?
C1 P1 C3 C31 . . . . 63.7(2) ?
S1 P1 C3 C31 . . . . -46.0(2) ?
C2 P1 C3 C32 . . . . -40.9(2) ?
C1 P1 C3 C32 . . . . -169.5(2) ?
S1 P1 C3 C32 . . . . 80.8(2) ?
